data_2220982
loop_
_publ_author_name
'Zhang, Xiutang'
'Wei, Peihai'
'Dou, Jianmin'
'Li, Bin'
'Hu, Bo'

_publ_section_title
;Bis{2-methoxy-6-[tris(hydroxymethyl)methyliminomethyl]phenolato-\k^3^<i>O</i>,<i>N</i>,<i>O</i>'}manganese(II)
 dimethanol solvate hemihydrate
;
_journal_coeditor_code BI2342
_journal_issue 3
_journal_name_full 'Acta Crystallographica Section E'
_journal_page_first m293
_journal_page_last m294
_journal_paper_doi 10.1107/S1600536809005364
_journal_volume 65
_journal_year 2009
_chemical_formula_iupac '[Mn (C12 H16 N O5)2], 2C H4 O, 0.5H2 O'
_chemical_formula_moiety 'C24 H32 Mn N2 O10, 2(C H4 O), 0.5(H2 O)'
_chemical_formula_sum 'C26 H41 Mn N2 O12.5'
_chemical_formula_weight 636.55
_chemical_name_systematic
;
Bis{2-methoxy-6-[tris(hydroxymethyl)methyliminomethyl]phenolato-
\k^3^<i>O</i>,<i>N</i>,<i>O</i>'}manganese(II) dimethanol solvate
hemihydrate
;
_space_group_IT_number 14
_symmetry_cell_setting monoclinic
_symmetry_space_group_name_Hall '-P 2yn'
_symmetry_space_group_name_H-M 'P 1 21/n 1'
_atom_sites_solution_hydrogens geom
_atom_sites_solution_primary direct
_atom_sites_solution_secondary difmap
_audit_creation_method SHELXL-97
_cell_angle_alpha 90.00
_cell_angle_beta 93.590(4)
_cell_angle_gamma 90.00
_cell_formula_units_Z 4
_cell_length_a 8.141(2)
_cell_length_b 18.130(5)
_cell_length_c 20.211(6)
_cell_measurement_reflns_used 5287
_cell_measurement_temperature 293(2)
_cell_measurement_theta_max 25.25
_cell_measurement_theta_min 2.02
_cell_volume 2977.2(14)
_computing_cell_refinement 'SAINT-Plus (Bruker, 2001)'
_computing_data_collection 'APEX2 (Bruker, 2004)'
_computing_data_reduction 'SAINT-Plus (Bruker, 2001)'
_computing_molecular_graphics 'SHELXTL (Sheldrick, 2008)'
_computing_publication_material 'SHELXTL (Sheldrick, 2008)'
_computing_structure_refinement 'SHELXL97 (Sheldrick, 2008)'
_computing_structure_solution 'SHELXS97 (Sheldrick, 2008)'
_diffrn_ambient_temperature 293(2)
_diffrn_measured_fraction_theta_full 0.980
_diffrn_measured_fraction_theta_max 0.980
_diffrn_measurement_device_type 'Bruker APEXII CCD area-detector'
_diffrn_measurement_method '\f and \w'
_diffrn_radiation_monochromator graphite
_diffrn_radiation_source 'fine-focus sealed tube'
_diffrn_radiation_type MoK\a
_diffrn_radiation_wavelength 0.71073
_diffrn_reflns_av_R_equivalents 0.0309
_diffrn_reflns_av_sigmaI/netI 0.0381
_diffrn_reflns_limit_h_max 9
_diffrn_reflns_limit_h_min -9
_diffrn_reflns_limit_k_max 17
_diffrn_reflns_limit_k_min -21
_diffrn_reflns_limit_l_max 24
_diffrn_reflns_limit_l_min -22
_diffrn_reflns_number 14576
_diffrn_reflns_theta_full 25.25
_diffrn_reflns_theta_max 25.25
_diffrn_reflns_theta_min 2.02
_diffrn_standards_number 0
_exptl_absorpt_coefficient_mu 0.509
_exptl_absorpt_correction_T_max 0.9554
_exptl_absorpt_correction_T_min 0.9412
_exptl_absorpt_correction_type multi-scan
_exptl_absorpt_process_details '(SADABS; Sheldrick, 2003)'
_exptl_crystal_colour pink
_exptl_crystal_density_diffrn 1.420
_exptl_crystal_density_method 'not measured'
_exptl_crystal_description block
_exptl_crystal_F_000 1344
_exptl_crystal_size_max 0.12
_exptl_crystal_size_mid 0.10
_exptl_crystal_size_min 0.09
_refine_diff_density_max 0.927
_refine_diff_density_min -0.652
_refine_ls_extinction_method none
_refine_ls_goodness_of_fit_ref 1.045
_refine_ls_hydrogen_treatment mixed
_refine_ls_matrix_type full
_refine_ls_number_parameters 416
_refine_ls_number_reflns 5287
_refine_ls_number_restraints 16
_refine_ls_restrained_S_all 1.049
_refine_ls_R_factor_all 0.0690
_refine_ls_R_factor_gt 0.0507
_refine_ls_shift/su_max 0.001
_refine_ls_shift/su_mean 0.000
_refine_ls_structure_factor_coef Fsqd
_refine_ls_weighting_details 'calc w=1/[\s^2^(Fo^2^)+(0.0796P)^2^+1.8727P] where P=(Fo^2^+2Fc^2^)/3'
_refine_ls_weighting_scheme calc
_refine_ls_wR_factor_gt 0.1351
_refine_ls_wR_factor_ref 0.1482
_reflns_number_gt 4036
_reflns_number_total 5287
_reflns_threshold_expression I>2\s(I)
_cod_data_source_file bi2342.cif
_cod_data_source_block I
_cod_original_sg_symbol_H-M 'P 21/n'
_cod_original_formula_sum 'C26 H41 Mn N2 O12.50'
_cod_database_code 2220982
_cod_database_fobs_code 2220982

loop_
_symmetry_equiv_pos_as_xyz
'x, y, z'
'-x+1/2, y+1/2, -z+1/2'
'-x, -y, -z'
'x-1/2, -y-1/2, z-1/2'

loop_
_atom_site_type_symbol
_atom_site_label
_atom_site_fract_x
_atom_site_fract_y
_atom_site_fract_z
_atom_site_U_iso_or_equiv
_atom_site_adp_type
_atom_site_calc_flag
_atom_site_refinement_flags
_atom_site_occupancy
_atom_site_disorder_assembly
_atom_site_disorder_group
C C1 0.8762(6) 0.5053(3) 0.3266(3) 0.0813(14) Uani d . 1 . .
H H1A 0.9812 0.5090 0.3509 0.122 Uiso calc R 1 . .
H H1B 0.8876 0.5190 0.2813 0.122 Uiso calc R 1 . .
H H1C 0.8368 0.4555 0.3285 0.122 Uiso calc R 1 . .
C C2 0.6105(4) 0.56122(19) 0.32411(18) 0.0476(8) Uani d . 1 . .
C C3 0.5514(5) 0.5215(2) 0.26979(19) 0.0574(10) Uani d . 1 . .
H H3A 0.6184 0.4870 0.2506 0.069 Uiso calc R 1 . .
C C4 0.3910(6) 0.5330(2) 0.24340(18) 0.0604(10) Uani d . 1 . .
H H4A 0.3507 0.5059 0.2068 0.072 Uiso calc R 1 . .
C C5 0.2934(5) 0.5839(2) 0.27131(17) 0.0521(9) Uani d . 1 . .
H H5A 0.1873 0.5919 0.2530 0.062 Uiso calc R 1 . .
C C6 0.3507(4) 0.62479(18) 0.32757(16) 0.0440(8) Uani d . 1 . .
C C7 0.5118(4) 0.61434(18) 0.35482(16) 0.0430(8) Uani d . 1 . .
C C8 0.2333(4) 0.67685(19) 0.35280(17) 0.0450(8) Uani d . 1 . .
H H8A 0.1325 0.6813 0.3288 0.054 Uiso calc R 1 . .
C C9 0.1240(4) 0.76952(19) 0.42168(17) 0.0447(8) Uani d . 1 . .
C C10 0.1292(4) 0.7749(2) 0.49750(18) 0.0524(9) Uani d . 1 . .
H H10A 0.0662 0.8172 0.5106 0.063 Uiso calc R 1 . .
H H10B 0.0813 0.7309 0.5157 0.063 Uiso calc R 1 . .
C C11 -0.0517(4) 0.7489(2) 0.3971(2) 0.0596(10) Uani d . 1 . .
H H11A -0.1283 0.7852 0.4124 0.071 Uiso calc R 1 . .
H H11B -0.0608 0.7486 0.3490 0.071 Uiso calc R 1 . .
C C12 0.1665(5) 0.8444(2) 0.39232(19) 0.0563(9) Uani d . 1 . .
H H12B 0.0816 0.8796 0.4021 0.068 Uiso calc R 1 . .
H H12C 0.2694 0.8617 0.4137 0.068 Uiso calc R 1 . .
C C13 0.5914(9) 1.0165(3) 0.3854(3) 0.1014(18) Uani d . 1 . .
H H13A 0.5234 1.0219 0.3452 0.152 Uiso calc R 1 . .
H H13B 0.7017 1.0315 0.3780 0.152 Uiso calc R 1 . .
H H13C 0.5488 1.0467 0.4194 0.152 Uiso calc R 1 . .
C C14 0.6726(6) 0.9237(2) 0.46473(19) 0.0594(10) Uani d . 1 . .
C C15 0.7689(7) 0.9712(2) 0.5036(2) 0.0746(13) Uani d . 1 . .
H H15A 0.7847 1.0194 0.4894 0.090 Uiso calc R 1 . .
C C16 0.8427(6) 0.9479(2) 0.5637(2) 0.0721(12) Uani d . 1 . .
H H16A 0.9086 0.9800 0.5895 0.087 Uiso calc R 1 . .
C C17 0.8178(5) 0.8778(2) 0.58459(19) 0.0547(9) Uani d . 1 . .
H H17A 0.8657 0.8629 0.6254 0.066 Uiso calc R 1 . .
C C18 0.7211(4) 0.82661(19) 0.54598(17) 0.0445(8) Uani d . 1 . .
C C19 0.6493(4) 0.84878(19) 0.48343(16) 0.0428(8) Uani d . 1 . .
C C20 0.7043(4) 0.75505(19) 0.57352(17) 0.0441(8) Uani d . 1 . .
H H20A 0.7661 0.7456 0.6129 0.053 Uiso calc R 1 . .
C C21 0.6069(5) 0.63052(19) 0.5864(2) 0.0567(10) Uani d D 1 . .
C C22 0.4262(5) 0.6059(2) 0.5794(2) 0.0630(11) Uani d . 1 A .
H H22A 0.4184 0.5544 0.5918 0.076 Uiso calc R 1 . .
H H22B 0.3624 0.6346 0.6090 0.076 Uiso calc R 1 . .
C C23 0.6610(6) 0.6332(3) 0.6597(2) 0.0782(14) Uani d . 1 A .
H H23A 0.6497 0.5844 0.6786 0.094 Uiso calc R 1 . .
H H23B 0.7764 0.6468 0.6646 0.094 Uiso calc R 1 . .
C C24 0.7115(19) 0.5685(9) 0.5636(8) 0.076(4) Uani d PD 0.50 A 1
H H24A 0.8226 0.5871 0.5609 0.092 Uiso calc PR 0.50 A 1
H H24B 0.7156 0.5308 0.5977 0.092 Uiso calc PR 0.50 A 1
O O12 0.6698(8) 0.5379(3) 0.5091(3) 0.0742(17) Uani d PD 0.50 A 1
H H12 0.6435 0.5701 0.4797 0.111 Uiso d PR 0.50 A 1
C C24A 0.7240(16) 0.5822(9) 0.5488(10) 0.076(4) Uani d PD 0.50 A 2
H H24C 0.7127 0.5329 0.5666 0.092 Uiso calc PR 0.50 A 2
H H24D 0.6770 0.5803 0.5035 0.092 Uiso calc PR 0.50 A 2
O O12A 0.8824(6) 0.5918(3) 0.5439(3) 0.0722(16) Uani d PD 0.50 A 2
H H12A 0.8899 0.6168 0.5087 0.108 Uiso d PR 0.50 A 2
C C25 0.5935(11) 0.8441(6) 0.2719(4) 0.169(4) Uani d D 1 . .
H H25A 0.5563 0.8942 0.2672 0.254 Uiso d R 1 . .
H H25B 0.5871 0.8205 0.2293 0.254 Uiso d R 1 . .
H H25C 0.7054 0.8436 0.2900 0.254 Uiso d R 1 . .
C C26 0.2701(11) 0.8216(4) 0.7004(3) 0.131(3) Uani d D 1 . .
H H26A 0.3613 0.8342 0.7307 0.197 Uiso d R 1 . .
H H26B 0.1866 0.7976 0.7241 0.197 Uiso d R 1 . .
H H26C 0.2256 0.8656 0.6799 0.197 Uiso d R 1 . .
Mn Mn1 0.45435(5) 0.71273(2) 0.46924(2) 0.02874(16) Uani d . 1 . .
N N1 0.2550(3) 0.71681(14) 0.40435(14) 0.0407(6) Uani d . 1 A .
N N2 0.6132(3) 0.70187(14) 0.55018(14) 0.0433(7) Uani d . 1 A .
O O1 0.7639(3) 0.55283(16) 0.35476(15) 0.0694(8) Uani d . 1 . .
O O2 0.5780(3) 0.65014(15) 0.40653(13) 0.0586(7) Uani d . 1 A .
O O3 0.5054(6) 0.8104(4) 0.3093(2) 0.159(2) Uani d D 1 . .
H H3 0.545(8) 0.814(5) 0.3492(7) 0.239 Uiso d D 1 . .
O O4 0.2975(3) 0.78214(14) 0.52223(12) 0.0496(6) Uani d D 1 A .
H H4 0.297(6) 0.782(2) 0.5650(6) 0.074 Uiso d D 1 . .
O O5 -0.0915(3) 0.67810(19) 0.42156(19) 0.0826(10) Uani d D 1 . .
H H5 -0.193(2) 0.668(3) 0.414(3) 0.124 Uiso d D 1 . .
O O6 0.1812(4) 0.84266(19) 0.32360(14) 0.0779(9) Uani d D 1 . .
H H6 0.279(2) 0.829(3) 0.316(3) 0.117 Uiso d D 1 . .
O O7 0.5916(5) 0.94260(17) 0.40552(15) 0.0847(10) Uani d . 1 . .
O O8 0.5665(3) 0.80546(13) 0.44233(11) 0.0475(6) Uani d D 1 A .
O O9 0.3196(7) 0.7771(3) 0.65421(19) 0.145(2) Uani d D 1 . .
H H9 0.383(6) 0.7408(19) 0.664(5) 0.218 Uiso d D 1 . .
O O10 0.3606(3) 0.61528(15) 0.51303(15) 0.0656(8) Uani d D 1 A .
H H10 0.294(5) 0.590(2) 0.488(2) 0.098 Uiso d D 1 . .
O O11 0.5671(5) 0.6847(2) 0.69558(16) 0.0911(10) Uani d D 1 . .
H H11 0.591(8) 0.679(4) 0.7369(9) 0.137 Uiso d D 1 . .
O O1W 0.0648(7) 0.5679(4) 0.4852(4) 0.0806(18) Uani d P 0.50 . .
H H1W 0.0147 0.6032 0.4650 0.121 Uiso d PR 0.50 . .
H H2W 0.0795 0.5224 0.4770 0.121 Uiso d PR 0.50 . .

loop_
_atom_site_aniso_label
_atom_site_aniso_U_11
_atom_site_aniso_U_22
_atom_site_aniso_U_33
_atom_site_aniso_U_12
_atom_site_aniso_U_13
_atom_site_aniso_U_23
C1 0.068(3) 0.080(3) 0.097(4) 0.026(2) 0.023(3) -0.006(3)
C2 0.048(2) 0.0451(19) 0.050(2) -0.0014(16) 0.0098(15) -0.0001(16)
C3 0.078(3) 0.046(2) 0.049(2) 0.0068(19) 0.0133(19) -0.0072(16)
C4 0.090(3) 0.052(2) 0.038(2) 0.002(2) -0.0006(19) -0.0120(16)
C5 0.064(2) 0.051(2) 0.0411(19) -0.0031(17) -0.0026(16) -0.0061(16)
C6 0.0481(19) 0.0430(18) 0.0411(18) -0.0053(15) 0.0042(14) -0.0057(14)
C7 0.0434(18) 0.0434(18) 0.0429(18) -0.0056(14) 0.0078(14) -0.0078(14)
C8 0.0393(18) 0.050(2) 0.0450(19) -0.0023(15) -0.0040(14) -0.0103(16)
C9 0.0371(17) 0.0474(19) 0.049(2) 0.0034(14) -0.0014(14) -0.0109(15)
C10 0.0397(18) 0.065(2) 0.053(2) 0.0014(16) 0.0040(15) -0.0099(17)
C11 0.0356(19) 0.071(3) 0.072(3) 0.0055(18) -0.0029(17) -0.018(2)
C12 0.062(2) 0.049(2) 0.056(2) 0.0033(18) -0.0075(18) -0.0038(17)
C13 0.143(5) 0.072(3) 0.091(4) 0.009(3) 0.019(4) 0.032(3)
C14 0.082(3) 0.049(2) 0.048(2) -0.010(2) 0.0109(19) 0.0011(17)
C15 0.115(4) 0.047(2) 0.063(3) -0.026(2) 0.009(3) -0.0032(19)
C16 0.096(3) 0.055(2) 0.065(3) -0.032(2) 0.002(2) -0.018(2)
C17 0.063(2) 0.053(2) 0.048(2) -0.0133(18) -0.0015(17) -0.0143(17)
C18 0.0418(18) 0.047(2) 0.0447(19) -0.0047(15) 0.0031(14) -0.0075(15)
C19 0.0405(17) 0.0482(19) 0.0404(18) -0.0071(15) 0.0072(14) -0.0087(15)
C20 0.0417(18) 0.0465(19) 0.0434(18) -0.0017(15) -0.0040(14) -0.0038(15)
C21 0.053(2) 0.0377(19) 0.078(3) -0.0042(16) -0.0116(19) 0.0085(18)
C22 0.058(2) 0.053(2) 0.078(3) -0.0117(19) -0.007(2) 0.013(2)
C23 0.075(3) 0.065(3) 0.091(3) -0.010(2) -0.026(3) 0.034(3)
C24 0.055(3) 0.036(5) 0.140(8) -0.009(3) 0.016(4) 0.009(6)
O12 0.086(4) 0.059(4) 0.077(4) 0.007(3) 0.000(3) -0.006(3)
C24A 0.055(3) 0.036(5) 0.140(8) -0.009(3) 0.016(4) 0.009(6)
O12A 0.053(3) 0.066(4) 0.096(5) 0.003(3) -0.010(3) 0.018(3)
C25 0.160(8) 0.275(12) 0.074(4) -0.007(8) 0.019(5) 0.042(6)
C26 0.208(9) 0.096(5) 0.090(4) 0.016(5) 0.006(5) 0.001(4)
Mn1 0.0227(2) 0.0306(3) 0.0325(3) -0.00272(17) -0.00254(16) -0.00772(18)
N1 0.0329(14) 0.0443(15) 0.0449(16) -0.0037(11) 0.0017(11) -0.0078(12)
N2 0.0392(15) 0.0403(15) 0.0499(16) -0.0038(12) -0.0022(12) -0.0013(12)
O1 0.0516(16) 0.0741(19) 0.083(2) 0.0111(14) 0.0072(14) -0.0217(15)
O2 0.0378(13) 0.0666(16) 0.0705(17) -0.0002(12) -0.0023(12) -0.0337(14)
O3 0.114(3) 0.299(7) 0.064(3) -0.080(4) -0.003(2) 0.000(4)
O4 0.0462(13) 0.0615(15) 0.0408(13) 0.0030(11) -0.0002(11) -0.0082(12)
O5 0.0400(15) 0.088(2) 0.119(3) -0.0172(16) -0.0023(16) -0.007(2)
O6 0.089(2) 0.092(2) 0.0502(17) -0.0103(19) -0.0159(16) 0.0114(15)
O7 0.128(3) 0.0641(19) 0.0599(19) -0.0113(19) -0.0078(18) 0.0153(15)
O8 0.0468(13) 0.0554(14) 0.0400(13) -0.0114(11) 0.0000(10) -0.0050(10)
O9 0.159(4) 0.228(6) 0.047(2) 0.108(4) -0.002(2) -0.008(3)
O10 0.0547(16) 0.0536(17) 0.085(2) -0.0118(13) -0.0213(14) 0.0063(14)
O11 0.098(3) 0.118(3) 0.0554(19) 0.015(2) -0.0102(18) 0.020(2)
O1W 0.050(3) 0.067(4) 0.123(5) -0.010(3) 0.000(3) -0.010(4)

loop_
_atom_type_symbol
_atom_type_description
_atom_type_scat_dispersion_real
_atom_type_scat_dispersion_imag
_atom_type_scat_source
C C 0.0033 0.0016 'International Tables Vol C Tables 4.2.6.8 and 6.1.1.4'
H H 0.0000 0.0000 'International Tables Vol C Tables 4.2.6.8 and 6.1.1.4'
Mn Mn 0.3368 0.7283 'International Tables Vol C Tables 4.2.6.8 and 6.1.1.4'
N N 0.0061 0.0033 'International Tables Vol C Tables 4.2.6.8 and 6.1.1.4'
O O 0.0106 0.0060 'International Tables Vol C Tables 4.2.6.8 and 6.1.1.4'

loop_
_geom_angle_atom_site_label_1
_geom_angle_atom_site_label_2
_geom_angle_atom_site_label_3
_geom_angle_site_symmetry_1
_geom_angle_site_symmetry_3
_geom_angle
_geom_angle_publ_flag
O1 C1 H1A . . 109.5 ?
O1 C1 H1B . . 109.5 ?
H1A C1 H1B . . 109.5 ?
O1 C1 H1C . . 109.5 ?
H1A C1 H1C . . 109.5 ?
H1B C1 H1C . . 109.5 ?
O1 C2 C3 . . 124.6(3) ?
O1 C2 C7 . . 113.8(3) ?
C3 C2 C7 . . 121.6(3) ?
C2 C3 C4 . . 120.0(3) ?
C2 C3 H3A . . 120.0 ?
C4 C3 H3A . . 120.0 ?
C5 C4 C3 . . 119.9(3) ?
C5 C4 H4A . . 120.0 ?
C3 C4 H4A . . 120.0 ?
C4 C5 C6 . . 121.1(4) ?
C4 C5 H5A . . 119.4 ?
C6 C5 H5A . . 119.4 ?
C7 C6 C5 . . 119.9(3) ?
C7 C6 C8 . . 124.6(3) ?
C5 C6 C8 . . 115.5(3) ?
O2 C7 C6 . . 124.8(3) ?
O2 C7 C2 . . 117.8(3) ?
C6 C7 C2 . . 117.4(3) ?
N1 C8 C6 . . 126.5(3) ?
N1 C8 H8A . . 116.8 ?
C6 C8 H8A . . 116.8 ?
N1 C9 C12 . . 107.2(3) ?
N1 C9 C11 . . 115.8(3) ?
C12 C9 C11 . . 108.7(3) ?
N1 C9 C10 . . 107.5(3) ?
C12 C9 C10 . . 109.8(3) ?
C11 C9 C10 . . 107.8(3) ?
O4 C10 C9 . . 108.7(3) ?
O4 C10 H10A . . 110.0 ?
C9 C10 H10A . . 110.0 ?
O4 C10 H10B . . 110.0 ?
C9 C10 H10B . . 110.0 ?
H10A C10 H10B . . 108.3 ?
O5 C11 C9 . . 109.7(3) ?
O5 C11 H11A . . 109.7 ?
C9 C11 H11A . . 109.7 ?
O5 C11 H11B . . 109.7 ?
C9 C11 H11B . . 109.7 ?
H11A C11 H11B . . 108.2 ?
O6 C12 C9 . . 113.5(3) ?
O6 C12 H12B . . 108.9 ?
C9 C12 H12B . . 108.9 ?
O6 C12 H12C . . 108.9 ?
C9 C12 H12C . . 108.9 ?
H12B C12 H12C . . 107.7 ?
O7 C13 H13A . . 109.5 ?
O7 C13 H13B . . 109.5 ?
H13A C13 H13B . . 109.5 ?
O7 C13 H13C . . 109.5 ?
H13A C13 H13C . . 109.5 ?
H13B C13 H13C . . 109.5 ?
O7 C14 C15 . . 124.5(4) ?
O7 C14 C19 . . 113.8(3) ?
C15 C14 C19 . . 121.7(4) ?
C14 C15 C16 . . 120.6(4) ?
C14 C15 H15A . . 119.7 ?
C16 C15 H15A . . 119.7 ?
C17 C16 C15 . . 119.5(4) ?
C17 C16 H16A . . 120.2 ?
C15 C16 H16A . . 120.2 ?
C16 C17 C18 . . 121.9(4) ?
C16 C17 H17A . . 119.0 ?
C18 C17 H17A . . 119.0 ?
C19 C18 C17 . . 119.3(3) ?
C19 C18 C20 . . 124.3(3) ?
C17 C18 C20 . . 116.4(3) ?
O8 C19 C18 . . 124.5(3) ?
O8 C19 C14 . . 118.6(3) ?
C18 C19 C14 . . 116.9(3) ?
N2 C20 C18 . . 127.4(3) ?
N2 C20 H20A . . 116.3 ?
C18 C20 H20A . . 116.3 ?
N2 C21 C24 . . 117.6(8) ?
N2 C21 C23 . . 115.8(3) ?
C24 C21 C23 . . 100.8(7) ?
N2 C21 C24A . . 102.2(8) ?
C23 C21 C24A . . 110.5(9) ?
N2 C21 C22 . . 105.7(3) ?
C24 C21 C22 . . 108.2(7) ?
C23 C21 C22 . . 108.5(4) ?
C24A C21 C22 . . 114.2(7) ?
O10 C22 C21 . . 110.7(3) ?
O10 C22 H22A . . 109.5 ?
C21 C22 H22A . . 109.5 ?
O10 C22 H22B . . 109.5 ?
C21 C22 H22B . . 109.5 ?
H22A C22 H22B . . 108.1 ?
O11 C23 C21 . . 112.5(3) ?
O11 C23 H23A . . 109.1 ?
C21 C23 H23A . . 109.1 ?
O11 C23 H23B . . 109.1 ?
C21 C23 H23B . . 109.1 ?
H23A C23 H23B . . 107.8 ?
O12 C24 C21 . . 118.1(12) ?
O12 C24 H24A . . 107.8 ?
C21 C24 H24A . . 107.8 ?
O12 C24 H24B . . 107.8 ?
C21 C24 H24B . . 107.8 ?
H24A C24 H24B . . 107.1 ?
C24 O12 H12 . . 110.5 ?
O12A C24A C21 . . 127.4(11) ?
O12A C24A H24C . . 105.5 ?
C21 C24A H24C . . 105.5 ?
O12A C24A H24D . . 105.5 ?
C21 C24A H24D . . 105.5 ?
H24C C24A H24D . . 106.0 ?
C24A O12A H12A . . 104.8 ?
O3 C25 H25A . . 109.7 ?
O3 C25 H25B . . 109.1 ?
H25A C25 H25B . . 109.5 ?
O3 C25 H25C . . 109.7 ?
H25A C25 H25C . . 109.5 ?
H25B C25 H25C . . 109.5 ?
O9 C26 H26A . . 109.8 ?
O9 C26 H26B . . 109.5 ?
H26A C26 H26B . . 109.5 ?
O9 C26 H26C . . 109.1 ?
H26A C26 H26C . . 109.5 ?
H26B C26 H26C . . 109.5 ?
O8 Mn1 O2 . . 92.73(11) ?
O8 Mn1 N1 . . 98.86(10) ?
O2 Mn1 N1 . . 91.42(10) ?
O8 Mn1 N2 . . 91.25(10) ?
O2 Mn1 N2 . . 97.70(11) ?
N1 Mn1 N2 . . 166.06(11) ?
O8 Mn1 O4 . . 86.48(10) ?
O2 Mn1 O4 . . 170.91(10) ?
N1 Mn1 O4 . . 79.77(10) ?
N2 Mn1 O4 . . 91.37(11) ?
O8 Mn1 O10 . . 170.32(10) ?
O2 Mn1 O10 . . 90.02(12) ?
N1 Mn1 O10 . . 90.34(10) ?
N2 Mn1 O10 . . 79.18(10) ?
O4 Mn1 O10 . . 92.25(11) ?
C8 N1 C9 . . 119.5(3) ?
C8 N1 Mn1 . . 125.1(2) ?
C9 N1 Mn1 . . 115.3(2) ?
C20 N2 C21 . . 120.5(3) ?
C20 N2 Mn1 . . 123.1(2) ?
C21 N2 Mn1 . . 116.1(2) ?
C2 O1 C1 . . 119.0(3) ?
C7 O2 Mn1 . . 125.5(2) ?
C25 O3 H3 . . 110(3) ?
C10 O4 Mn1 . . 111.1(2) ?
C10 O4 H4 . . 107(3) ?
Mn1 O4 H4 . . 123(3) ?
C11 O5 H5 . . 112(4) ?
C12 O6 H6 . . 109(4) ?
C14 O7 C13 . . 118.9(4) ?
C19 O8 Mn1 . . 124.0(2) ?
C26 O9 H9 . . 121(7) ?
C22 O10 Mn1 . . 111.5(2) ?
C22 O10 H10 . . 133(4) ?
Mn1 O10 H10 . . 115(4) ?
C23 O11 H11 . . 109(5) ?
H1W O1W H2W . . 135.0 ?

loop_
_geom_bond_atom_site_label_1
_geom_bond_atom_site_label_2
_geom_bond_site_symmetry_2
_geom_bond_distance
_geom_bond_publ_flag
C1 O1 . 1.402(5) ?
C1 H1A . 0.960 ?
C1 H1B . 0.960 ?
C1 H1C . 0.960 ?
C2 O1 . 1.367(5) ?
C2 C3 . 1.374(5) ?
C2 C7 . 1.422(5) ?
C3 C4 . 1.395(6) ?
C3 H3A . 0.930 ?
C4 C5 . 1.363(5) ?
C4 H4A . 0.930 ?
C5 C6 . 1.412(5) ?
C5 H5A . 0.930 ?
C6 C7 . 1.403(5) ?
C6 C8 . 1.458(5) ?
C7 O2 . 1.316(4) ?
C8 N1 . 1.272(4) ?
C8 H8A . 0.930 ?
C9 N1 . 1.490(4) ?
C9 C12 . 1.530(5) ?
C9 C11 . 1.531(5) ?
C9 C10 . 1.533(5) ?
C10 O4 . 1.435(4) ?
C10 H10A . 0.970 ?
C10 H10B . 0.970 ?
C11 O5 . 1.421(5) ?
C11 H11A . 0.970 ?
C11 H11B . 0.970 ?
C12 O6 . 1.402(5) ?
C12 H12B . 0.970 ?
C12 H12C . 0.970 ?
C13 O7 . 1.400(5) ?
C13 H13A . 0.960 ?
C13 H13B . 0.960 ?
C13 H13C . 0.960 ?
C14 O7 . 1.373(5) ?
C14 C15 . 1.377(6) ?
C14 C19 . 1.426(5) ?
C15 C16 . 1.388(6) ?
C15 H15A . 0.930 ?
C16 C17 . 1.358(6) ?
C16 H16A . 0.930 ?
C17 C18 . 1.419(5) ?
C17 H17A . 0.930 ?
C18 C19 . 1.417(5) ?
C18 C20 . 1.422(5) ?
C19 O8 . 1.300(4) ?
C20 N2 . 1.288(4) ?
C20 H20A . 0.930 ?
C21 N2 . 1.488(4) ?
C21 C24 . 1.500(10) ?
C21 C23 . 1.521(6) ?
C21 C24A . 1.531(9) ?
C21 C22 . 1.535(5) ?
C22 O10 . 1.422(5) ?
C22 H22A . 0.970 ?
C22 H22B . 0.970 ?
C23 O11 . 1.432(7) ?
C23 H23A . 0.970 ?
C23 H23B . 0.970 ?
C24 O12 . 1.261(13) ?
C24 H24A . 0.970 ?
C24 H24B . 0.970 ?
O12 H12 . 0.850 ?
C24A O12A . 1.311(12) ?
C24A H24C . 0.970 ?
C24A H24D . 0.970 ?
O12A H12A . 0.850 ?
C25 O3 . 1.234(8) ?
C25 H25A . 0.960 ?
C25 H25B . 0.960 ?
C25 H25C . 0.960 ?
C26 O9 . 1.316(7) ?
C26 H26A . 0.960 ?
C26 H26B . 0.960 ?
C26 H26C . 0.960 ?
Mn1 O8 . 2.005(2) ?
Mn1 O2 . 2.017(2) ?
Mn1 N1 . 2.023(3) ?
Mn1 N2 . 2.030(3) ?
Mn1 O4 . 2.129(2) ?
Mn1 O10 . 2.138(3) ?
O3 H3 . 0.860(10) ?
O4 H4 . 0.870(10) ?
O5 H5 . 0.850(10) ?
O6 H6 . 0.860(10) ?
O9 H9 . 0.850(10) ?
O10 H10 . 0.850(10) ?
O11 H11 . 0.850(10) ?
O1W H1W . 0.850 ?
O1W H2W . 0.850 ?

loop_
_geom_hbond_atom_site_label_D
_geom_hbond_atom_site_label_H
_geom_hbond_atom_site_label_A
_geom_hbond_site_symmetry_A
_geom_hbond_distance_DH
_geom_hbond_distance_HA
_geom_hbond_distance_DA
_geom_hbond_angle_DHA
O3 H3 O8 . 0.860(10) 1.885(10) 2.706(5) 160(4)
O4 H4 O9 . 0.860(10) 1.802(12) 2.664(5) 174(5)
O5 H5 O2 1_455 0.850(10) 1.886(13) 2.736(4) 173(6)
O6 H6 O3 . 0.860(10) 1.886(9) 2.737(7) 172(6)
O9 H9 O11 . 0.850(10) 1.888(10) 2.712(5) 162(4)
O10 H10 O1W . 0.860(10) 1.90(4) 2.585(6) 136(5)
O11 H11 O6 4_676 0.850(10) 1.897(18) 2.739(4) 169(7)
O12 H12 O2 . 0.85 2.12 2.967(7) 180.0
O12A H12A O5 1_655 0.85 2.10 2.946(7) 179.8
O1W H1W O5 . 0.85 1.81 2.657(8) 179.6
O1W H2W O12A 3_666 0.85 2.14 2.990(9) 179.6

loop_
_geom_torsion_atom_site_label_1
_geom_torsion_atom_site_label_2
_geom_torsion_atom_site_label_3
_geom_torsion_atom_site_label_4
_geom_torsion_site_symmetry_1
_geom_torsion_site_symmetry_2
_geom_torsion_site_symmetry_3
_geom_torsion_site_symmetry_4
_geom_torsion
_geom_torsion_publ_flag
O1 C2 C3 C4 . . . . 178.2(4) ?
C7 C2 C3 C4 . . . . 0.1(6) ?
C2 C3 C4 C5 . . . . 0.4(6) ?
C3 C4 C5 C6 . . . . -1.1(6) ?
C4 C5 C6 C7 . . . . 1.3(6) ?
C4 C5 C6 C8 . . . . -179.4(3) ?
C5 C6 C7 O2 . . . . 179.1(3) ?
C8 C6 C7 O2 . . . . -0.1(6) ?
C5 C6 C7 C2 . . . . -0.8(5) ?
C8 C6 C7 C2 . . . . 180.0(3) ?
O1 C2 C7 O2 . . . . 1.9(5) ?
C3 C2 C7 O2 . . . . -179.8(3) ?
O1 C2 C7 C6 . . . . -178.2(3) ?
C3 C2 C7 C6 . . . . 0.1(5) ?
C7 C6 C8 N1 . . . . -4.2(6) ?
C5 C6 C8 N1 . . . . 176.6(3) ?
N1 C9 C10 O4 . . . . 45.2(4) ?
C12 C9 C10 O4 . . . . -71.1(4) ?
C11 C9 C10 O4 . . . . 170.7(3) ?
N1 C9 C11 O5 . . . . 56.9(4) ?
C12 C9 C11 O5 . . . . 177.6(3) ?
C10 C9 C11 O5 . . . . -63.4(4) ?
N1 C9 C12 O6 . . . . 57.4(4) ?
C11 C9 C12 O6 . . . . -68.5(4) ?
C10 C9 C12 O6 . . . . 173.8(3) ?
O7 C14 C15 C16 . . . . 178.2(5) ?
C19 C14 C15 C16 . . . . -2.1(7) ?
C14 C15 C16 C17 . . . . -0.7(8) ?
C15 C16 C17 C18 . . . . 1.4(7) ?
C16 C17 C18 C19 . . . . 0.6(6) ?
C16 C17 C18 C20 . . . . -179.8(4) ?
C17 C18 C19 O8 . . . . 175.9(3) ?
C20 C18 C19 O8 . . . . -3.6(5) ?
C17 C18 C19 C14 . . . . -3.2(5) ?
C20 C18 C19 C14 . . . . 177.3(3) ?
O7 C14 C19 O8 . . . . 4.6(5) ?
C15 C14 C19 O8 . . . . -175.2(4) ?
O7 C14 C19 C18 . . . . -176.3(3) ?
C15 C14 C19 C18 . . . . 4.0(6) ?
C19 C18 C20 N2 . . . . -6.2(6) ?
C17 C18 C20 N2 . . . . 174.2(3) ?
N2 C21 C22 O10 . . . . 44.7(4) ?
C24 C21 C22 O10 . . . . -82.1(8) ?
C23 C21 C22 O10 . . . . 169.4(3) ?
C24A C21 C22 O10 . . . . -66.9(10) ?
N2 C21 C23 O11 . . . . 57.4(5) ?
C24 C21 C23 O11 . . . . -174.6(8) ?
C24A C21 C23 O11 . . . . 173.0(7) ?
C22 C21 C23 O11 . . . . -61.1(4) ?
N2 C21 C24 O12 . . . . -71.5(16) ?
C23 C21 C24 O12 . . . . 161.8(13) ?
C22 C21 C24 O12 . . . . 48.1(16) ?
N2 C21 C24A O12A . . . . 64(2) ?
C23 C21 C24A O12A . . . . -60(2) ?
C22 C21 C24A O12A . . . . 177.2(15) ?
C6 C8 N1 C9 . . . . 177.6(3) ?
C6 C8 N1 Mn1 . . . . -4.9(5) ?
C12 C9 N1 C8 . . . . -94.5(4) ?
C11 C9 N1 C8 . . . . 26.9(5) ?
C10 C9 N1 C8 . . . . 147.5(3) ?
C12 C9 N1 Mn1 . . . . 87.7(3) ?
C11 C9 N1 Mn1 . . . . -150.8(3) ?
C10 C9 N1 Mn1 . . . . -30.2(3) ?
O8 Mn1 N1 C8 . . . . 105.0(3) ?
O2 Mn1 N1 C8 . . . . 12.0(3) ?
N2 Mn1 N1 C8 . . . . -119.0(5) ?
O4 Mn1 N1 C8 . . . . -170.3(3) ?
O10 Mn1 N1 C8 . . . . -78.0(3) ?
O8 Mn1 N1 C9 . . . . -77.4(2) ?
O2 Mn1 N1 C9 . . . . -170.4(2) ?
N2 Mn1 N1 C9 . . . . 58.6(5) ?
O4 Mn1 N1 C9 . . . . 7.4(2) ?
O10 Mn1 N1 C9 . . . . 99.6(2) ?
C18 C20 N2 C21 . . . . -178.5(3) ?
C18 C20 N2 Mn1 . . . . -5.1(5) ?
C24 C21 N2 C20 . . . . -98.6(8) ?
C23 C21 N2 C20 . . . . 20.6(5) ?
C24A C21 N2 C20 . . . . -99.6(8) ?
C22 C21 N2 C20 . . . . 140.6(3) ?
C24 C21 N2 Mn1 . . . . 87.6(8) ?
C23 C21 N2 Mn1 . . . . -153.2(3) ?
C24A C21 N2 Mn1 . . . . 86.6(7) ?
C22 C21 N2 Mn1 . . . . -33.2(4) ?
O8 Mn1 N2 C20 . . . . 16.8(3) ?
O2 Mn1 N2 C20 . . . . 109.7(3) ?
N1 Mn1 N2 C20 . . . . -119.9(4) ?
O4 Mn1 N2 C20 . . . . -69.7(3) ?
O10 Mn1 N2 C20 . . . . -161.8(3) ?
O8 Mn1 N2 C21 . . . . -169.6(3) ?
O2 Mn1 N2 C21 . . . . -76.7(3) ?
N1 Mn1 N2 C21 . . . . 53.8(6) ?
O4 Mn1 N2 C21 . . . . 103.9(3) ?
O10 Mn1 N2 C21 . . . . 11.9(3) ?
C3 C2 O1 C1 . . . . 5.7(6) ?
C7 C2 O1 C1 . . . . -176.1(4) ?
C6 C7 O2 Mn1 . . . . 12.7(5) ?
C2 C7 O2 Mn1 . . . . -167.4(2) ?
O8 Mn1 O2 C7 . . . . -114.8(3) ?
N1 Mn1 O2 C7 . . . . -15.9(3) ?
N2 Mn1 O2 C7 . . . . 153.6(3) ?
O10 Mn1 O2 C7 . . . . 74.5(3) ?
C9 C10 O4 Mn1 . . . . -40.2(3) ?
O8 Mn1 O4 C10 . . . . 118.6(2) ?
N1 Mn1 O4 C10 . . . . 19.0(2) ?
N2 Mn1 O4 C10 . . . . -150.2(2) ?
O10 Mn1 O4 C10 . . . . -71.0(2) ?
C15 C14 O7 C13 . . . . -6.8(7) ?
C19 C14 O7 C13 . . . . 173.5(4) ?
C18 C19 O8 Mn1 . . . . 23.1(5) ?
C14 C19 O8 Mn1 . . . . -157.7(3) ?
O2 Mn1 O8 C19 . . . . -123.4(3) ?
N1 Mn1 O8 C19 . . . . 144.7(3) ?
N2 Mn1 O8 C19 . . . . -25.6(3) ?
O4 Mn1 O8 C19 . . . . 65.7(3) ?
C21 C22 O10 Mn1 . . . . -36.8(4) ?
O2 Mn1 O10 C22 . . . . 112.2(3) ?
N1 Mn1 O10 C22 . . . . -156.3(3) ?
N2 Mn1 O10 C22 . . . . 14.4(3) ?
O4 Mn1 O10 C22 . . . . -76.6(3) ?
